data_7015697
loop_
_publ_author_name
'Wei, Qiao-Hua'
'Xiao, Fang-Nan'
'Han, Li-Jing'
'Zeng, Shen-Liang'
'Duan, Ya-Nan'
'Chen, Guo-Nan'

_publ_section_title
;
 Synthesis, structure, photophysical and electrochemiluminescence
 properties of Re(I) tricarbonyl complexes incorporating
 pyrazolyl-pyridyl-based ligands.
;
_journal_issue 18
_journal_name_full 'Dalton transactions (Cambridge, England : 2003)'
_journal_page_first 5078
_journal_page_last 5085
_journal_paper_doi 10.1039/c1dt00015b
_journal_volume 40
_journal_year 2011
_chemical_formula_sum 'C41 H35 Br2 Cl2 N7 O7 Re2'
_chemical_formula_weight 1340.88
_chemical_name_systematic
;
?
;
_space_group_IT_number 2
_symmetry_cell_setting triclinic
_symmetry_space_group_name_Hall '-P 1'
_symmetry_space_group_name_H-M 'P -1'
_atom_sites_solution_hydrogens geom
_atom_sites_solution_primary direct
_atom_sites_solution_secondary difmap
_audit_creation_method SHELXL-97
_cell_angle_alpha 96.440(2)
_cell_angle_beta 114.512(2)
_cell_angle_gamma 105.043(2)
_cell_formula_units_Z 2
_cell_length_a 13.2187(6)
_cell_length_b 13.2825(5)
_cell_length_c 14.5639(6)
_cell_measurement_reflns_used 6720
_cell_measurement_temperature 150(2)
_cell_measurement_theta_max 22.00
_cell_measurement_theta_min 2.40
_cell_volume 2175.44(17)
_computing_cell_refinement 'Bruker SMART'
_computing_data_collection 'Bruker SMART'
_computing_data_reduction 'Bruker SAINT'
_computing_molecular_graphics 'Bruker SHELXTL'
_computing_publication_material 'Bruker SHELXTL'
_computing_structure_refinement 'SHELXL-97 (Sheldrick, 1997)'
_computing_structure_solution 'SHELXS-97 (Sheldrick, 1990)'
_diffrn_ambient_temperature 150(2)
_diffrn_measured_fraction_theta_full 0.998
_diffrn_measured_fraction_theta_max 0.995
_diffrn_measurement_device_type 'CCD area detector'
_diffrn_measurement_method 'phi and omega scans'
_diffrn_radiation_monochromator graphite
_diffrn_radiation_source 'fine-focus sealed tube'
_diffrn_radiation_type MoK\a
_diffrn_radiation_wavelength 0.71073
_diffrn_reflns_av_R_equivalents 0.0434
_diffrn_reflns_av_sigmaI/netI 0.0325
_diffrn_reflns_limit_h_max 17
_diffrn_reflns_limit_h_min -17
_diffrn_reflns_limit_k_max 17
_diffrn_reflns_limit_k_min -17
_diffrn_reflns_limit_l_max 18
_diffrn_reflns_limit_l_min -18
_diffrn_reflns_number 47665
_diffrn_reflns_theta_full 25.00
_diffrn_reflns_theta_max 27.50
_diffrn_reflns_theta_min 1.59
_exptl_absorpt_coefficient_mu 7.577
_exptl_absorpt_correction_T_max 0.7032
_exptl_absorpt_correction_T_min 0.3769
_exptl_absorpt_correction_type multi-scan
_exptl_absorpt_process_details sadabs
_exptl_crystal_colour yollow
_exptl_crystal_density_diffrn 2.047
_exptl_crystal_density_method 'not measured'
_exptl_crystal_description block
_exptl_crystal_F_000 1280
_exptl_crystal_size_max 0.16
_exptl_crystal_size_mid 0.10
_exptl_crystal_size_min 0.05
_refine_diff_density_max 3.706
_refine_diff_density_min -3.520
_refine_diff_density_rms 0.261
_refine_ls_extinction_method none
_refine_ls_goodness_of_fit_ref 1.034
_refine_ls_hydrogen_treatment constr
_refine_ls_matrix_type full
_refine_ls_number_parameters 552
_refine_ls_number_reflns 9947
_refine_ls_number_restraints 0
_refine_ls_restrained_S_all 1.034
_refine_ls_R_factor_all 0.0624
_refine_ls_R_factor_gt 0.0513
_refine_ls_shift/su_max 0.000
_refine_ls_shift/su_mean 0.000
_refine_ls_structure_factor_coef Fsqd
_refine_ls_weighting_details 'calc w=1/[\s^2^(Fo^2^)+(0.0777P)^2^+33.3693P] where P=(Fo^2^+2Fc^2^)/3'
_refine_ls_weighting_scheme calc
_refine_ls_wR_factor_gt 0.1433
_refine_ls_wR_factor_ref 0.1522
_reflns_number_gt 8251
_reflns_number_total 9947
_reflns_threshold_expression >2sigma(I)
_cod_data_source_file c1dt00015b.txt
_cod_data_source_block Compoumd_1
_cod_depositor_comments
;
The following automatic conversions were performed:
'_symmetry_cell_setting' value 'Triclinic' changed to 'triclinic'
according to '/home/saulius/struct/CIF-dictionaries/cif_core.dic'
dictionary named 'cif_core.dic' version 2.4.1 from 2010-06-29.

Automatic conversion script
Id: cif_fix_enum 1555 2011-01-17 13:19:09Z saulius 
;
_cod_original_cell_volume 2175.44(16)
_cod_original_sg_symbol_H-M P-1
_cod_database_code 7015697

loop_
_symmetry_equiv_pos_as_xyz
'x, y, z'
'-x, -y, -z'

loop_
_atom_site_label
_atom_site_type_symbol
_atom_site_fract_x
_atom_site_fract_y
_atom_site_fract_z
_atom_site_U_iso_or_equiv
_atom_site_adp_type
_atom_site_occupancy
_atom_site_symmetry_multiplicity
_atom_site_calc_flag
_atom_site_refinement_flags
_atom_site_disorder_assembly
_atom_site_disorder_group
Re1 Re 0.43789(3) 0.76499(3) 0.14700(3) 0.02394(10) Uani 1 1 d . . .
Re2 Re 0.19242(3) 0.30812(3) 0.49387(3) 0.02680(11) Uani 1 1 d . . .
Br1 Br 0.77220(11) 1.29295(10) 0.67988(10) 0.0525(3) Uani 1 1 d . . .
Br2 Br 0.78402(12) 0.87466(12) 0.87140(11) 0.0616(3) Uani 1 1 d . . .
Cl1 Cl 0.33386(15) 0.70768(13) -0.05109(12) 0.0144(3) Uani 1 1 d . . .
Cl2 Cl -0.02730(14) 0.23096(13) 0.37186(14) 0.0185(3) Uani 1 1 d . . .
O1 O 0.2819(7) 0.5510(5) 0.1506(6) 0.0416(17) Uani 1 1 d . . .
O01 O 0.9622(11) 0.726(2) 0.0817(11) 0.163(10) Uani 1 1 d . . .
O2 O 0.2584(6) 0.8729(5) 0.1469(5) 0.0346(14) Uani 1 1 d . . .
O3 O 0.5659(6) 0.8376(5) 0.3853(5) 0.0321(14) Uani 1 1 d . . .
O4 O 0.2325(7) 0.1249(6) 0.3816(6) 0.0412(16) Uani 1 1 d . . .
O5 O 0.2235(7) 0.4426(6) 0.3435(5) 0.0398(16) Uani 1 1 d . . .
O6 O 0.4590(6) 0.4052(5) 0.6415(6) 0.0363(15) Uani 1 1 d . . .
N1 N 0.5664(6) 0.6963(6) 0.1314(5) 0.0248(14) Uani 1 1 d . . .
N01 N 1.0124(9) 0.7226(15) -0.0464(9) 0.083(5) Uani 1 1 d . . .
N2 N 0.5627(6) 0.8926(6) 0.1290(6) 0.0258(14) Uani 1 1 d . . .
N3 N 0.5802(6) 0.9972(6) 0.1275(5) 0.0264(15) Uani 1 1 d . . .
N4 N 0.1420(7) 0.2156(6) 0.5928(6) 0.0311(17) Uani 1 1 d . . .
N5 N 0.1453(6) 0.4113(6) 0.5833(6) 0.0272(15) Uani 1 1 d . . .
N6 N 0.1440(6) 0.5138(6) 0.5943(6) 0.0280(15) Uani 1 1 d . . .
C1 C 0.3397(8) 0.6324(7) 0.1518(7) 0.0311(19) Uani 1 1 d . . .
C01 C 1.0003(18) 0.609(2) -0.074(2) 0.139(12) Uani 1 1 d . . .
H01A H 0.9740 0.5705 -0.0304 0.208 Uiso 1 1 calc R . .
H01B H 1.0767 0.6038 -0.0637 0.208 Uiso 1 1 calc R . .
H01C H 0.9420 0.5771 -0.1477 0.208 Uiso 1 1 calc R . .
C2 C 0.3258(8) 0.8319(7) 0.1475(6) 0.0264(17) Uani 1 1 d . . .
C02 C 1.0499(13) 0.7859(15) -0.1046(11) 0.074(4) Uani 1 1 d . . .
H02A H 1.0549 0.8601 -0.0819 0.111 Uiso 1 1 calc R . .
H02B H 0.9932 0.7570 -0.1787 0.111 Uiso 1 1 calc R . .
H02C H 1.1278 0.7847 -0.0939 0.111 Uiso 1 1 calc R . .
C3 C 0.5181(8) 0.8100(7) 0.2952(7) 0.0268(17) Uani 1 1 d . . .
C03 C 0.9962(14) 0.767(3) 0.0322(12) 0.149(13) Uani 1 1 d . . .
H03A H 1.0163 0.8434 0.0474 0.179 Uiso 1 1 calc R . .
C4 C 0.5657(8) 0.5957(7) 0.1365(7) 0.0288(18) Uani 1 1 d . . .
H4A H 0.5128 0.5530 0.1569 0.035 Uiso 1 1 calc R . .
C5 C 0.6391(8) 0.5520(7) 0.1132(7) 0.0317(19) Uani 1 1 d . . .
H5A H 0.6367 0.4807 0.1177 0.038 Uiso 1 1 calc R . .
C6 C 0.7160(9) 0.6137(8) 0.0831(7) 0.034(2) Uani 1 1 d . . .
H6A H 0.7657 0.5848 0.0649 0.041 Uiso 1 1 calc R . .
C7 C 0.7192(8) 0.7177(8) 0.0801(7) 0.0313(19) Uani 1 1 d . . .
H7A H 0.7727 0.7622 0.0614 0.038 Uiso 1 1 calc R . .
C8 C 0.6432(7) 0.7573(7) 0.1049(6) 0.0251(16) Uani 1 1 d . . .
C9 C 0.6419(8) 0.8656(7) 0.1049(7) 0.0275(17) Uani 1 1 d . . .
C10 C 0.7100(8) 0.9544(7) 0.0882(7) 0.0310(19) Uani 1 1 d . . .
H10A H 0.7712 0.9572 0.0694 0.037 Uiso 1 1 calc R . .
C11 C 0.6696(8) 1.0369(8) 0.1049(7) 0.0315(19) Uani 1 1 d . . .
H11A H 0.6993 1.1087 0.1012 0.038 Uiso 1 1 calc R . .
C12 C 0.5225(8) 1.0582(7) 0.1664(7) 0.0276(17) Uani 1 1 d . . .
H12A H 0.4366 1.0180 0.1322 0.033 Uiso 1 1 calc R . .
H12B H 0.5341 1.1281 0.1475 0.033 Uiso 1 1 calc R . .
C13 C 0.5702(8) 1.0783(7) 0.2830(7) 0.0269(17) Uani 1 1 d . . .
C14 C 0.4961(8) 1.0799(7) 0.3288(7) 0.0278(17) Uani 1 1 d . . .
H14A H 0.4145 1.0667 0.2860 0.033 Uiso 1 1 calc R . .
C15 C 0.5408(8) 1.1006(7) 0.4369(8) 0.0318(19) Uani 1 1 d . . .
H15A H 0.4895 1.1017 0.4670 0.038 Uiso 1 1 calc R . .
C16 C 0.6591(8) 1.1196(7) 0.5002(7) 0.0285(18) Uani 1 1 d . . .
C17 C 0.7337(8) 1.1178(7) 0.4550(7) 0.0304(18) Uani 1 1 d . . .
H17A H 0.8153 1.1311 0.4982 0.036 Uiso 1 1 calc R . .
C18 C 0.6897(8) 1.0966(7) 0.3477(7) 0.0296(18) Uani 1 1 d . . .
H18A H 0.7411 1.0945 0.3179 0.036 Uiso 1 1 calc R . .
C19 C 0.7064(9) 1.1394(7) 0.6160(7) 0.0320(19) Uani 1 1 d . . .
H19A H 0.7683 1.1064 0.6444 0.038 Uiso 1 1 calc R . .
H19B H 0.6420 1.1056 0.6326 0.038 Uiso 1 1 calc R . .
C31 C 0.2187(8) 0.1949(7) 0.4228(7) 0.0309(19) Uani 1 1 d . . .
C32 C 0.2126(8) 0.3928(8) 0.4015(7) 0.033(2) Uani 1 1 d . . .
C33 C 0.3581(8) 0.3682(7) 0.5874(7) 0.0308(19) Uani 1 1 d . . .
C34 C 0.1438(9) 0.1140(7) 0.5957(8) 0.036(2) Uani 1 1 d . . .
H34A H 0.1809 0.0841 0.5616 0.043 Uiso 1 1 calc R . .
C35 C 0.0934(9) 0.0527(8) 0.6468(8) 0.040(2) Uani 1 1 d . . .
H35A H 0.0960 -0.0180 0.6477 0.048 Uiso 1 1 calc R . .
C36 C 0.0393(8) 0.0960(8) 0.6963(8) 0.038(2) Uani 1 1 d . . .
H36A H 0.0020 0.0543 0.7297 0.046 Uiso 1 1 calc R . .
C37 C 0.0396(8) 0.1995(8) 0.6971(7) 0.035(2) Uani 1 1 d . . .
H37A H 0.0055 0.2314 0.7331 0.042 Uiso 1 1 calc R . .
C38 C 0.0911(8) 0.2567(7) 0.6436(7) 0.0294(18) Uani 1 1 d . . .
C39 C 0.0959(8) 0.3671(7) 0.6406(7) 0.0308(19) Uani 1 1 d . . .
C40 C 0.0635(8) 0.4413(7) 0.6879(8) 0.034(2) Uani 1 1 d . . .
H40A H 0.0275 0.4304 0.7322 0.041 Uiso 1 1 calc R . .
C41 C 0.0947(8) 0.5338(8) 0.6569(8) 0.036(2) Uani 1 1 d . . .
H41A H 0.0837 0.5995 0.6756 0.043 Uiso 1 1 calc R . .
C42 C 0.2057(8) 0.5917(7) 0.5569(7) 0.0292(18) Uani 1 1 d . . .
H42A H 0.1814 0.6560 0.5593 0.035 Uiso 1 1 calc R . .
H42B H 0.1834 0.5603 0.4834 0.035 Uiso 1 1 calc R . .
C43 C 0.3398(8) 0.6255(7) 0.6222(7) 0.0273(17) Uani 1 1 d . . .
C44 C 0.4129(8) 0.6341(7) 0.5746(7) 0.032(2) Uani 1 1 d . . .
H44A H 0.3804 0.6195 0.5009 0.039 Uiso 1 1 calc R . .
C45 C 0.5369(8) 0.6649(7) 0.6384(7) 0.0290(18) Uani 1 1 d . . .
H45A H 0.5873 0.6696 0.6066 0.035 Uiso 1 1 calc R . .
C46 C 0.5843(8) 0.6876(7) 0.7431(7) 0.0321(19) Uani 1 1 d . . .
C47 C 0.5096(8) 0.6760(8) 0.7910(7) 0.0299(18) Uani 1 1 d . . .
H47A H 0.5419 0.6880 0.8645 0.036 Uiso 1 1 calc R . .
C48 C 0.3886(8) 0.6470(7) 0.7291(7) 0.0284(18) Uani 1 1 d . . .
H48A H 0.3385 0.6419 0.7612 0.034 Uiso 1 1 calc R . .
C49 C 0.7134(8) 0.7198(8) 0.8093(8) 0.036(2) Uani 1 1 d . . .
H49B H 0.7502 0.6990 0.7667 0.043 Uiso 1 1 calc R . .
H49C H 0.7294 0.6812 0.8654 0.043 Uiso 1 1 calc R . .

loop_
_atom_site_aniso_label
_atom_site_aniso_U_11
_atom_site_aniso_U_22
_atom_site_aniso_U_33
_atom_site_aniso_U_23
_atom_site_aniso_U_13
_atom_site_aniso_U_12
Re1 0.02506(17) 0.02004(17) 0.02474(17) 0.00478(12) 0.00954(13) 0.00831(13)
Re2 0.02684(18) 0.02031(18) 0.02787(18) 0.00534(13) 0.00763(14) 0.00852(13)
Br1 0.0533(7) 0.0494(7) 0.0471(6) 0.0075(5) 0.0215(5) 0.0104(5)
Br2 0.0535(7) 0.0614(8) 0.0540(7) 0.0025(6) 0.0147(6) 0.0171(6)
Cl1 0.0229(8) 0.0098(7) 0.0105(7) 0.0024(5) 0.0050(6) 0.0104(6)
Cl2 0.0122(7) 0.0089(7) 0.0251(8) 0.0038(6) 0.0002(6) 0.0037(6)
O1 0.043(4) 0.025(3) 0.053(4) 0.010(3) 0.023(3) 0.004(3)
O01 0.050(7) 0.37(3) 0.073(8) 0.080(13) 0.033(7) 0.062(12)
O2 0.029(3) 0.032(3) 0.039(4) 0.006(3) 0.011(3) 0.014(3)
O3 0.037(3) 0.031(3) 0.024(3) 0.006(3) 0.011(3) 0.013(3)
O4 0.050(4) 0.031(4) 0.042(4) 0.005(3) 0.020(3) 0.016(3)
O5 0.055(4) 0.032(4) 0.034(4) 0.011(3) 0.021(3) 0.016(3)
O6 0.029(3) 0.029(3) 0.042(4) 0.011(3) 0.008(3) 0.008(3)
N1 0.025(3) 0.025(4) 0.019(3) 0.002(3) 0.006(3) 0.008(3)
N01 0.026(5) 0.163(15) 0.049(6) 0.040(8) 0.015(5) 0.013(7)
N2 0.030(4) 0.020(3) 0.028(4) 0.007(3) 0.012(3) 0.012(3)
N3 0.030(4) 0.024(4) 0.022(3) 0.007(3) 0.008(3) 0.011(3)
N4 0.026(4) 0.023(4) 0.028(4) 0.005(3) 0.000(3) 0.005(3)
N5 0.026(3) 0.022(3) 0.024(3) 0.002(3) 0.003(3) 0.008(3)
N6 0.027(4) 0.021(3) 0.034(4) 0.007(3) 0.010(3) 0.010(3)
C1 0.029(4) 0.027(5) 0.035(5) 0.004(4) 0.013(4) 0.009(4)
C01 0.067(12) 0.14(2) 0.15(2) 0.082(19) 0.000(13) 0.000(13)
C2 0.027(4) 0.025(4) 0.018(4) 0.002(3) 0.005(3) 0.004(3)
C02 0.054(8) 0.112(13) 0.053(8) 0.031(8) 0.020(7) 0.029(8)
C3 0.027(4) 0.024(4) 0.031(4) 0.010(3) 0.013(4) 0.012(3)
C03 0.040(8) 0.37(4) 0.039(8) 0.049(15) 0.021(7) 0.061(15)
C4 0.032(4) 0.025(4) 0.027(4) 0.008(3) 0.010(4) 0.012(4)
C5 0.038(5) 0.025(4) 0.028(4) 0.004(3) 0.011(4) 0.014(4)
C6 0.036(5) 0.035(5) 0.029(4) 0.002(4) 0.009(4) 0.020(4)
C7 0.025(4) 0.036(5) 0.028(4) 0.006(4) 0.007(3) 0.012(4)
C8 0.025(4) 0.027(4) 0.019(4) 0.002(3) 0.007(3) 0.009(3)
C9 0.028(4) 0.030(4) 0.024(4) 0.007(3) 0.012(3) 0.009(3)
C10 0.034(5) 0.028(5) 0.030(4) 0.007(4) 0.015(4) 0.009(4)
C11 0.034(5) 0.029(5) 0.032(5) 0.012(4) 0.016(4) 0.009(4)
C12 0.029(4) 0.024(4) 0.027(4) 0.002(3) 0.012(3) 0.009(3)
C13 0.026(4) 0.020(4) 0.032(4) 0.005(3) 0.012(3) 0.007(3)
C14 0.025(4) 0.026(4) 0.028(4) 0.001(3) 0.010(3) 0.009(3)
C15 0.032(5) 0.023(4) 0.038(5) -0.001(4) 0.019(4) 0.004(3)
C16 0.036(5) 0.022(4) 0.026(4) 0.003(3) 0.013(4) 0.010(3)
C17 0.028(4) 0.028(4) 0.030(4) 0.005(4) 0.010(4) 0.008(3)
C18 0.025(4) 0.032(5) 0.028(4) 0.007(4) 0.008(3) 0.010(3)
C19 0.036(5) 0.022(4) 0.034(5) 0.000(3) 0.015(4) 0.007(4)
C31 0.032(4) 0.024(4) 0.030(4) 0.006(3) 0.007(4) 0.011(4)
C32 0.031(5) 0.030(5) 0.033(5) 0.002(4) 0.010(4) 0.012(4)
C33 0.033(5) 0.023(4) 0.035(5) 0.007(4) 0.013(4) 0.012(4)
C34 0.035(5) 0.024(4) 0.035(5) 0.009(4) 0.001(4) 0.012(4)
C35 0.036(5) 0.030(5) 0.036(5) 0.013(4) 0.001(4) 0.006(4)
C36 0.028(5) 0.034(5) 0.039(5) 0.017(4) 0.006(4) 0.002(4)
C37 0.026(4) 0.038(5) 0.029(4) 0.011(4) 0.007(4) 0.001(4)
C38 0.029(4) 0.022(4) 0.029(4) 0.004(3) 0.006(3) 0.008(3)
C39 0.024(4) 0.028(4) 0.034(5) 0.009(4) 0.010(4) 0.005(3)
C40 0.033(5) 0.026(5) 0.043(5) 0.007(4) 0.016(4) 0.010(4)
C41 0.026(4) 0.031(5) 0.043(5) 0.006(4) 0.009(4) 0.010(4)
C42 0.026(4) 0.023(4) 0.035(5) 0.010(4) 0.010(4) 0.010(3)
C43 0.030(4) 0.019(4) 0.029(4) 0.008(3) 0.009(4) 0.009(3)
C44 0.031(5) 0.027(5) 0.024(4) 0.004(3) 0.005(4) 0.002(4)
C45 0.028(4) 0.025(4) 0.030(4) 0.002(3) 0.014(4) 0.002(3)
C46 0.029(4) 0.025(4) 0.036(5) 0.005(4) 0.011(4) 0.007(3)
C47 0.029(4) 0.034(5) 0.025(4) 0.006(4) 0.009(3) 0.014(4)
C48 0.032(4) 0.026(4) 0.027(4) 0.007(3) 0.014(4) 0.008(3)
C49 0.034(5) 0.026(5) 0.036(5) -0.003(4) 0.011(4) 0.008(4)

loop_
_atom_type_symbol
_atom_type_description
_atom_type_scat_dispersion_real
_atom_type_scat_dispersion_imag
_atom_type_scat_source
C C 0.0033 0.0016 'International Tables Vol C Tables 4.2.6.8 and 6.1.1.4'
H H 0.0000 0.0000 'International Tables Vol C Tables 4.2.6.8 and 6.1.1.4'
N N 0.0061 0.0033 'International Tables Vol C Tables 4.2.6.8 and 6.1.1.4'
O O 0.0106 0.0060 'International Tables Vol C Tables 4.2.6.8 and 6.1.1.4'
Cl Cl 0.1484 0.1585 'International Tables Vol C Tables 4.2.6.8 and 6.1.1.4'
Br Br -0.2901 2.4595 'International Tables Vol C Tables 4.2.6.8 and 6.1.1.4'
Re Re -1.0185 7.2310 'International Tables Vol C Tables 4.2.6.8 and 6.1.1.4'

loop_
_geom_angle_atom_site_label_1
_geom_angle_atom_site_label_2
_geom_angle_atom_site_label_3
_geom_angle
_geom_angle_site_symmetry_1
_geom_angle_site_symmetry_3
_geom_angle_publ_flag
C3 Re1 C2 88.9(4) . . ?
C3 Re1 C1 90.6(4) . . ?
C2 Re1 C1 89.7(4) . . ?
C3 Re1 N2 93.9(3) . . ?
C2 Re1 N2 101.3(3) . . ?
C1 Re1 N2 168.2(3) . . ?
C3 Re1 N1 95.9(3) . . ?
C2 Re1 N1 173.4(3) . . ?
C1 Re1 N1 94.8(3) . . ?
N2 Re1 N1 73.9(3) . . ?
C3 Re1 Cl1 178.9(3) . . ?
C2 Re1 Cl1 91.4(2) . . ?
C1 Re1 Cl1 90.4(3) . . ?
N2 Re1 Cl1 84.98(19) . . ?
N1 Re1 Cl1 83.70(18) . . ?
C32 Re2 C33 90.4(4) . . ?
C32 Re2 C31 89.8(4) . . ?
C33 Re2 C31 90.0(4) . . ?
C32 Re2 N5 100.3(3) . . ?
C33 Re2 N5 94.2(3) . . ?
C31 Re2 N5 168.9(4) . . ?
C32 Re2 N4 170.7(3) . . ?
C33 Re2 N4 97.1(3) . . ?
C31 Re2 N4 95.7(4) . . ?
N5 Re2 N4 73.6(3) . . ?
C32 Re2 Cl2 89.7(3) . . ?
C33 Re2 Cl2 179.1(3) . . ?
C31 Re2 Cl2 91.0(3) . . ?
N5 Re2 Cl2 84.86(19) . . ?
N4 Re2 Cl2 82.79(19) . . ?
C8 N1 C4 118.6(8) . . ?
C8 N1 Re1 116.2(6) . . ?
C4 N1 Re1 124.9(6) . . ?
C03 N01 C02 121(2) . . ?
C03 N01 C01 125(2) . . ?
C02 N01 C01 114.4(17) . . ?
C9 N2 N3 106.2(7) . . ?
C9 N2 Re1 116.8(6) . . ?
N3 N2 Re1 136.8(6) . . ?
C11 N3 N2 110.8(7) . . ?
C11 N3 C12 127.1(8) . . ?
N2 N3 C12 121.0(7) . . ?
C38 N4 C34 117.6(9) . . ?
C38 N4 Re2 117.1(6) . . ?
C34 N4 Re2 124.7(7) . . ?
C39 N5 N6 105.6(7) . . ?
C39 N5 Re2 117.5(6) . . ?
N6 N5 Re2 136.7(6) . . ?
N5 N6 C41 110.8(8) . . ?
N5 N6 C42 121.6(7) . . ?
C41 N6 C42 126.8(8) . . ?
O1 C1 Re1 176.5(9) . . ?
N01 C01 H01A 109.5 . . ?
N01 C01 H01B 109.5 . . ?
H01A C01 H01B 109.5 . . ?
N01 C01 H01C 109.5 . . ?
H01A C01 H01C 109.5 . . ?
H01B C01 H01C 109.5 . . ?
O2 C2 Re1 179.1(8) . . ?
N01 C02 H02A 109.5 . . ?
N01 C02 H02B 109.5 . . ?
H02A C02 H02B 109.5 . . ?
N01 C02 H02C 109.5 . . ?
H02A C02 H02C 109.5 . . ?
H02B C02 H02C 109.5 . . ?
O3 C3 Re1 179.3(8) . . ?
O01 C03 N01 128(3) . . ?
O01 C03 H03A 115.9 . . ?
N01 C03 H03A 115.9 . . ?
N1 C4 C5 122.5(9) . . ?
N1 C4 H4A 118.8 . . ?
C5 C4 H4A 118.8 . . ?
C6 C5 C4 119.0(9) . . ?
C6 C5 H5A 120.5 . . ?
C4 C5 H5A 120.5 . . ?
C7 C6 C5 118.8(9) . . ?
C7 C6 H6A 120.6 . . ?
C5 C6 H6A 120.6 . . ?
C6 C7 C8 119.4(9) . . ?
C6 C7 H7A 120.3 . . ?
C8 C7 H7A 120.3 . . ?
N1 C8 C7 121.7(8) . . ?
N1 C8 C9 115.4(8) . . ?
C7 C8 C9 122.9(8) . . ?
N2 C9 C10 109.9(8) . . ?
N2 C9 C8 116.6(8) . . ?
C10 C9 C8 133.5(8) . . ?
C11 C10 C9 105.5(8) . . ?
C11 C10 H10A 127.3 . . ?
C9 C10 H10A 127.3 . . ?
N3 C11 C10 107.6(8) . . ?
N3 C11 H11A 126.2 . . ?
C10 C11 H11A 126.2 . . ?
N3 C12 C13 112.3(7) . . ?
N3 C12 H12A 109.2 . . ?
C13 C12 H12A 109.2 . . ?
N3 C12 H12B 109.2 . . ?
C13 C12 H12B 109.2 . . ?
H12A C12 H12B 107.9 . . ?
C18 C13 C14 118.5(8) . . ?
C18 C13 C12 120.8(8) . . ?
C14 C13 C12 120.7(8) . . ?
C15 C14 C13 120.7(8) . . ?
C15 C14 H14A 119.7 . . ?
C13 C14 H14A 119.7 . . ?
C16 C15 C14 120.4(9) . . ?
C16 C15 H15A 119.8 . . ?
C14 C15 H15A 119.8 . . ?
C15 C16 C17 119.3(8) . . ?
C15 C16 C19 120.3(8) . . ?
C17 C16 C19 120.4(8) . . ?
C18 C17 C16 120.6(8) . . ?
C18 C17 H17A 119.7 . . ?
C16 C17 H17A 119.7 . . ?
C17 C18 C13 120.6(9) . . ?
C17 C18 H18A 119.7 . . ?
C13 C18 H18A 119.7 . . ?
C16 C19 Br1 110.0(6) . . ?
C16 C19 H19A 109.7 . . ?
Br1 C19 H19A 109.7 . . ?
C16 C19 H19B 109.7 . . ?
Br1 C19 H19B 109.7 . . ?
H19A C19 H19B 108.2 . . ?
O4 C31 Re2 177.7(9) . . ?
O5 C32 Re2 178.7(9) . . ?
O6 C33 Re2 178.0(9) . . ?
N4 C34 C35 122.2(10) . . ?
N4 C34 H34A 118.9 . . ?
C35 C34 H34A 118.9 . . ?
C36 C35 C34 119.0(10) . . ?
C36 C35 H35A 120.5 . . ?
C34 C35 H35A 120.5 . . ?
C37 C36 C35 119.7(10) . . ?
C37 C36 H36A 120.1 . . ?
C35 C36 H36A 120.1 . . ?
C36 C37 C38 118.4(10) . . ?
C36 C37 H37A 120.8 . . ?
C38 C37 H37A 120.8 . . ?
N4 C38 C37 123.0(9) . . ?
N4 C38 C39 114.8(8) . . ?
C37 C38 C39 122.2(9) . . ?
N5 C39 C40 110.6(8) . . ?
N5 C39 C38 115.7(8) . . ?
C40 C39 C38 133.6(9) . . ?
C41 C40 C39 105.5(9) . . ?
C41 C40 H40A 127.3 . . ?
C39 C40 H40A 127.3 . . ?
N6 C41 C40 107.5(9) . . ?
N6 C41 H41A 126.2 . . ?
C40 C41 H41A 126.2 . . ?
N6 C42 C43 111.7(7) . . ?
N6 C42 H42A 109.3 . . ?
C43 C42 H42A 109.3 . . ?
N6 C42 H42B 109.3 . . ?
C43 C42 H42B 109.3 . . ?
H42A C42 H42B 107.9 . . ?
C48 C43 C44 119.7(8) . . ?
C48 C43 C42 119.6(8) . . ?
C44 C43 C42 120.8(8) . . ?
C43 C44 C45 118.8(8) . . ?
C43 C44 H44A 120.6 . . ?
C45 C44 H44A 120.6 . . ?
C46 C45 C44 121.2(9) . . ?
C46 C45 H45A 119.4 . . ?
C44 C45 H45A 119.4 . . ?
C45 C46 C47 119.8(8) . . ?
C45 C46 C49 121.1(9) . . ?
C47 C46 C49 119.0(9) . . ?
C48 C47 C46 119.1(8) . . ?
C48 C47 H47A 120.4 . . ?
C46 C47 H47A 120.4 . . ?
C43 C48 C47 121.3(9) . . ?
C43 C48 H48A 119.3 . . ?
C47 C48 H48A 119.3 . . ?
C46 C49 Br2 111.3(7) . . ?
C46 C49 H49B 109.4 . . ?
Br2 C49 H49B 109.4 . . ?
C46 C49 H49C 109.4 . . ?
Br2 C49 H49C 109.4 . . ?
H49B C49 H49C 108.0 . . ?

loop_
_geom_bond_atom_site_label_1
_geom_bond_atom_site_label_2
_geom_bond_distance
_geom_bond_site_symmetry_2
_geom_bond_publ_flag
Re1 C3 1.904(9) . ?
Re1 C2 1.918(9) . ?
Re1 C1 1.925(9) . ?
Re1 N2 2.161(7) . ?
Re1 N1 2.201(7) . ?
Re1 Cl1 2.5428(16) . ?
Re2 C32 1.904(10) . ?
Re2 C33 1.914(9) . ?
Re2 C31 1.917(9) . ?
Re2 N5 2.163(8) . ?
Re2 N4 2.191(8) . ?
Re2 Cl2 2.5313(16) . ?
Br1 C19 1.940(9) . ?
Br2 C49 1.951(9) . ?
O1 C1 1.144(11) . ?
O01 C03 1.12(3) . ?
O2 C2 1.156(11) . ?
O3 C3 1.156(11) . ?
O4 C31 1.145(12) . ?
O5 C32 1.162(12) . ?
O6 C33 1.158(11) . ?
N1 C8 1.343(11) . ?
N1 C4 1.345(11) . ?
N01 C03 1.35(2) . ?
N01 C02 1.40(2) . ?
N01 C01 1.47(3) . ?
N2 C9 1.348(11) . ?
N2 N3 1.353(10) . ?
N3 C11 1.349(12) . ?
N3 C12 1.461(11) . ?
N4 C38 1.346(13) . ?
N4 C34 1.361(12) . ?
N5 C39 1.354(12) . ?
N5 N6 1.359(10) . ?
N6 C41 1.362(13) . ?
N6 C42 1.445(12) . ?
C01 H01A 0.9800 . ?
C01 H01B 0.9800 . ?
C01 H01C 0.9800 . ?
C02 H02A 0.9800 . ?
C02 H02B 0.9800 . ?
C02 H02C 0.9800 . ?
C03 H03A 0.9500 . ?
C4 C5 1.385(13) . ?
C4 H4A 0.9500 . ?
C5 C6 1.383(15) . ?
C5 H5A 0.9500 . ?
C6 C7 1.378(13) . ?
C6 H6A 0.9500 . ?
C7 C8 1.396(13) . ?
C7 H7A 0.9500 . ?
C8 C9 1.443(12) . ?
C9 C10 1.398(13) . ?
C10 C11 1.377(13) . ?
C10 H10A 0.9500 . ?
C11 H11A 0.9500 . ?
C12 C13 1.508(12) . ?
C12 H12A 0.9900 . ?
C12 H12B 0.9900 . ?
C13 C18 1.398(12) . ?
C13 C14 1.398(13) . ?
C14 C15 1.396(13) . ?
C14 H14A 0.9500 . ?
C15 C16 1.381(13) . ?
C15 H15A 0.9500 . ?
C16 C17 1.398(13) . ?
C16 C19 1.498(12) . ?
C17 C18 1.386(13) . ?
C17 H17A 0.9500 . ?
C18 H18A 0.9500 . ?
C19 H19A 0.9900 . ?
C19 H19B 0.9900 . ?
C34 C35 1.388(15) . ?
C34 H34A 0.9500 . ?
C35 C36 1.383(17) . ?
C35 H35A 0.9500 . ?
C36 C37 1.372(14) . ?
C36 H36A 0.9500 . ?
C37 C38 1.397(13) . ?
C37 H37A 0.9500 . ?
C38 C39 1.456(12) . ?
C39 C40 1.393(14) . ?
C40 C41 1.379(14) . ?
C40 H40A 0.9500 . ?
C41 H41A 0.9500 . ?
C42 C43 1.529(12) . ?
C42 H42A 0.9900 . ?
C42 H42B 0.9900 . ?
C43 C48 1.375(12) . ?
C43 C44 1.394(14) . ?
C44 C45 1.421(13) . ?
C44 H44A 0.9500 . ?
C45 C46 1.347(13) . ?
C45 H45A 0.9500 . ?
C46 C47 1.415(13) . ?
C46 C49 1.480(13) . ?
C47 C48 1.388(12) . ?
C47 H47A 0.9500 . ?
C48 H48A 0.9500 . ?
C49 H49B 0.9900 . ?
C49 H49C 0.9900 . ?
